data_1558261
loop_
_publ_author_name
'Xu, Li-Ping'
'Liu, Elaine E. L.-N.'
'Bacsa, John'
'MacBeth, Cora E.'
'Musaev, Djamaladdin G.'

_publ_section_title
;
 Mechanistic details of the cobalt-mediated dehydrogenative dimerization
 of aminoquinoline-directed benzamides.
;
_journal_issue 23
_journal_name_full 'Chemical science'
_journal_page_first 6085
_journal_page_last 6096
_journal_paper_doi 10.1039/d0sc02066d
_journal_volume 11
_journal_year 2020
_chemical_formula_moiety 'C34 H27 Co N4 O3, C4 H8 O'
_chemical_formula_sum 'C38 H35 Co N4 O4'
_chemical_formula_weight 670.63
_space_group_crystal_system triclinic
_space_group_IT_number 2
_space_group_name_Hall '-P 1'
_space_group_name_H-M_alt 'P -1'
_atom_sites_solution_hydrogens mixed
_audit_creation_date 2020-03-04
_audit_creation_method
;
Olex2 1.3-alpha
(compiled 2020.02.04 svn.rd84adfe8 for OlexSys, GUI svn.r6032)
;
_audit_update_record
;
2020-03-04 deposited with the CCDC.	2020-06-04 downloaded from the CCDC.
;
_cell_angle_alpha 87.763(3)
_cell_angle_beta 69.624(4)
_cell_angle_gamma 70.719(3)
_cell_formula_units_Z 4
_cell_length_a 14.5135(5)
_cell_length_b 16.2562(4)
_cell_length_c 17.4421(8)
_cell_measurement_reflns_used 8867
_cell_measurement_temperature 150.00(10)
_cell_measurement_theta_max 54.8120
_cell_measurement_theta_min 3.5190
_cell_volume 3627.9(3)
_computing_cell_refinement 'CrysAlisPro 1.171.39.35c (Rigaku OD, 2017)'
_computing_data_collection 'CrysAlisPro 1.171.39.35c (Rigaku OD, 2017)'
_computing_data_reduction 'CrysAlisPro 1.171.39.35c (Rigaku OD, 2017)'
_computing_molecular_graphics 'Olex2 1.3-alpha (Dolomanov et al., 2009)'
_computing_publication_material 'Olex2 1.3-alpha (Dolomanov et al., 2009)'
_computing_structure_refinement 'SHELXL 2018/3 (Sheldrick, 2015)'
_computing_structure_solution 'SHELXT (Sheldrick, 2015)'
_diffrn_ambient_environment N~2~
_diffrn_ambient_temperature 150.00(10)
_diffrn_detector HyPix
_diffrn_detector_type HyPix
_diffrn_measured_fraction_theta_full 0.999
_diffrn_measured_fraction_theta_max 0.999
_diffrn_measurement_details
;
List of Runs (angles in degrees, time in seconds):

 # Type Start End Width t~exp~ \w \q \k \f Frames
#--------------------------------------------------------------------------
 1 \w 93.00 122.00 0.50 5.00 -- 65.75 125.00 120.00 58
 2 \w -11.00 31.00 0.50 1.00 -- 0.47 94.00 10.00 84
 3 \w -93.00 -21.00 0.50 5.00 -- -64.81 94.00 10.00 144
 4 \w 46.00 126.00 0.50 5.00 -- 65.75 77.00 90.00 160
 5 \w -84.00 6.00 0.50 5.00 -- -64.81 77.00 0.00 180
 6 \w 29.00 65.00 0.50 1.00 -- 0.47 57.00 120.00 72
 7 \w -71.00 -38.00 0.50 5.00 -- -64.81 38.00-180.00 66
 8 \w -28.00 6.00 0.50 5.00 -- -64.81 38.00-180.00 68
 9 \w -11.00 23.00 0.50 1.00 -- 0.47 57.00 120.00 68
 10 \w 3.00 28.00 0.50 1.00 -- 0.47 38.00-180.00 50
 11 \w -62.00 -12.00 0.50 5.00 -- -64.81 38.00 -30.00 100
 12 \w -24.00 2.00 0.50 1.00 -- 0.47 -38.00 0.00 52
 13 \w -69.00 -44.00 0.50 1.00 -- 0.47 -38.00 0.00 50
 14 \w -136.00 -44.00 0.50 5.00 -- -64.81 -77.00 -90.00 184
 15 \w 19.00 94.00 0.50 5.00 -- 65.75 -94.00-100.00 150
 16 \w -132.00 -84.00 0.50 5.00 -- -64.81 -94.00-100.00 96
 17 \w -3.00 97.00 0.50 5.00 -- 65.75 -99.00-150.00 200
 18 \w -109.00 -83.00 0.50 5.00 -- -64.81 -99.00 0.00 52
 19 \w -137.00 -83.00 0.50 5.00 -- -64.81 -99.00-180.00 108
 20 \w -135.00 -84.00 0.50 5.00 -- -64.81 -99.00 60.00 102
 21 \w 34.00 103.00 0.50 5.00 -- 65.75-125.00-150.00 138
 22 \w 35.00 100.00 0.50 5.00 -- 65.75-125.00 150.00 130
 23 \w 36.00 63.00 0.50 5.00 -- 65.75-125.00 120.00 54
;
_diffrn_measurement_device 'four-circle diffractometer'
_diffrn_measurement_device_type 'SYNERGY diffractometer'
_diffrn_measurement_method '\w scans'
_diffrn_orient_matrix_type 'CrysAlisPro convention (1999,Acta A55,543-557)'
_diffrn_orient_matrix_UB_11 -0.0571104000
_diffrn_orient_matrix_UB_12 0.0163310000
_diffrn_orient_matrix_UB_13 -0.0617877000
_diffrn_orient_matrix_UB_21 -0.0891561000
_diffrn_orient_matrix_UB_22 -0.0260074000
_diffrn_orient_matrix_UB_23 0.0619818000
_diffrn_orient_matrix_UB_31 -0.0571378000
_diffrn_orient_matrix_UB_32 0.0959771000
_diffrn_orient_matrix_UB_33 0.0358293000
_diffrn_radiation_monochromator 'multilayer mirror'
_diffrn_radiation_probe x-ray
_diffrn_radiation_type 'Cu K\a'
_diffrn_radiation_wavelength 1.54184
_diffrn_reflns_av_R_equivalents 0.0687
_diffrn_reflns_av_unetI/netI 0.0797
_diffrn_reflns_Laue_measured_fraction_full 0.999
_diffrn_reflns_Laue_measured_fraction_max 0.999
_diffrn_reflns_limit_h_max 15
_diffrn_reflns_limit_h_min -15
_diffrn_reflns_limit_k_max 17
_diffrn_reflns_limit_k_min -17
_diffrn_reflns_limit_l_max 18
_diffrn_reflns_limit_l_min -18
_diffrn_reflns_number 29300
_diffrn_reflns_point_group_measured_fraction_full 0.999
_diffrn_reflns_point_group_measured_fraction_max 0.999
_diffrn_reflns_theta_full 54.242
_diffrn_reflns_theta_max 54.242
_diffrn_reflns_theta_min 3.452
_diffrn_source 'micro-focus sealed X-ray tube'
_diffrn_source_current 1.0
_diffrn_source_type 'PhotonJet (Cu) X-ray Source'
_diffrn_source_voltage 50
_exptl_absorpt_coefficient_mu 4.052
_exptl_absorpt_correction_T_max 1.000
_exptl_absorpt_correction_T_min 0.555
_exptl_absorpt_correction_type gaussian
_exptl_absorpt_process_details
;
CrysAlisPro 1.171.39.35c (Rigaku Oxford Diffraction, 2017)
Numerical absorption correction based on gaussian integration over
			a multifaceted crystal model
Empirical absorption correction using spherical harmonics,
 implemented in SCALE3 ABSPACK scaling algorithm.
;
_exptl_crystal_colour orange
_exptl_crystal_colour_primary orange
_exptl_crystal_density_diffrn 1.228
_exptl_crystal_description needle
_exptl_crystal_F_000 1400
_exptl_crystal_size_max 0.242
_exptl_crystal_size_mid 0.107
_exptl_crystal_size_min 0.089
_refine_diff_density_max 1.145
_refine_diff_density_min -0.685
_refine_diff_density_rms 0.090
_refine_ls_extinction_method none
_refine_ls_goodness_of_fit_ref 1.032
_refine_ls_hydrogen_treatment mixed
_refine_ls_matrix_type full
_refine_ls_number_parameters 863
_refine_ls_number_reflns 8867
_refine_ls_number_restraints 861
_refine_ls_restrained_S_all 0.993
_refine_ls_R_factor_all 0.1157
_refine_ls_R_factor_gt 0.0909
_refine_ls_shift/su_max 0.005
_refine_ls_shift/su_mean 0.000
_refine_ls_structure_factor_coef Fsqd
_refine_ls_weighting_details 'w=1/[\s^2^(Fo^2^)+(0.1262P)^2^+14.2508P] where P=(Fo^2^+2Fc^2^)/3'
_refine_ls_weighting_scheme calc
_refine_ls_wR_factor_gt 0.2336
_refine_ls_wR_factor_ref 0.2488
_reflns_Friedel_coverage 0.000
_reflns_number_gt 6458
_reflns_number_total 8867
_reflns_threshold_expression 'I > 2\s(I)'
_cod_data_source_file d0sc02066d2.cif
_cod_data_source_block el-01-217
_cod_depositor_comments
;Adding full bibliography for 1558259--1558265.cif.

 Adding full bibliography for 1558259--1558265.cif.
;
_cod_original_cell_volume 3627.9(2)
_cod_database_code 1558261
_shelx_shelxl_version_number 2018/3
_chemical_oxdiff_formula 'C152  H136  Co4  N14  O18  '
_shelx_space_group_comment
;
The symmetry employed for this shelxl refinement is uniquely defined
by the following loop, which should always be used as a source of
symmetry information in preference to the above space-group names.
They are only intended as comments.
;
_reflns_odcompleteness_completeness 99.92
_reflns_odcompleteness_iscentric 1
_reflns_odcompleteness_theta 54.18
_olex2_refinement_description
;
1. Fixed Uiso
 At 1.2 times of:
  All C(H) groups, All C(H,H) groups
 At 1.5 times of:
  All C(H,H,H) groups, All O(H,H) groups
2. Restrained distances
 C72-C71 = C70-C69
 1.52 with sigma of 0.001
 H1B-O1 = O1-H1A
 0.975 with sigma of 0.002
 H4A-O4 = O4-H4B
 0.975 with sigma of 0.002
 H1B-H1A
 1.557 with sigma of 0.005
 H4A-H4B
 1.557 with sigma of 0.005
 O7-C69 \\sim O7-C72
 with sigma of 0.002
 O6-H4A \\sim O3-H1B
 with sigma of 0.002
 Co1-H1A \\sim Co1-H1B
 with sigma of 0.02
3. Uiso/Uaniso restraints and constraints
Uanis(C71) \\sim Ueq: with sigma of 0.002 and sigma for terminal atoms of 0.004
Uanis(C70) \\sim Ueq: with sigma of 0.002 and sigma for terminal atoms of 0.004
4. Rigid body (RIGU) restrains
 O7, C69, C70, C71, C72
 with sigma for 1-2 distances of 0.0001 and sigma for 1-3 distances of 0.0001
 O8, C73, C74, C75, C76
 with sigma for 1-2 distances of 0.0001 and sigma for 1-3 distances of 0.0001
 N3, N1, O3, Co1, O1, N4, N2, C3, C27, C28, C1, C9, C11, C10, C26, C18, C2, C4,
  C31, C29, O2, C17, C12, C14, C34, C19, C7, C5, C30, C32, C16, C13, C15, C33,
 C24, C20, C8, C6, C23, C25, C21, C22
 with sigma for 1-2 distances of 0.0001 and sigma for 1-3 distances of 0.0001
 O5, Co2, O4, N6, N7, N5, N8, C37, C44, C45, C52, C60, C35, C43, C61, C62, C36,
  C38, C48, C46, O6, C53, C68, C51, C65, C63, C41, C39, C47, C49, C54, C58, C67,
  C50, C64, C66, C40, C42, C55, C59, C57, C56
 with sigma for 1-2 distances of 0.0001 and sigma for 1-3 distances of 0.0001
5.a Secondary CH2 refined with riding coordinates:
 C72(H72A,H72B), C73(H73A,H73B), C74(H74A,H74B), C76(H76A,H76B), C69(H69A,
 H69B), C75(H75A,H75B), C71(H71A,H71B), C70(H70A,H70B)
5.b Aromatic/amide H refined with riding coordinates:
 C11(H11), C34(H34), C13(H13), C38(H38), C46(H46), C64(H64), C40(H40),
 C28(H28), C63(H63), C12(H12), C62(H62), C45(H45), C30(H30), C39(H39), C24(H24),
  C5(H5), C68(H68), C47(H47), C67(H67), C29(H29), C17(H17), C32(H32), C4(H4),
 C51(H51), C66(H66), C33(H33), C49(H49), C58(H58), C55(H55), C16(H16), C6(H6),
 C50(H50), C15(H15), C22(H22), C23(H23), C21(H21), C57(H57), C56(H56)
5.c Idealised Me refined as rotating group:
 C8(H8A,H8B,H8C), C42(H42A,H42B,H42C), C25(H25A,H25B,H25C), C59(H59A,H59B,H59C)
;
_olex2_submission_special_instructions 'No special instructions were received'
_oxdiff_exptl_absorpt_empirical_details
;
Empirical correction (ABSPACK) includes:
- Absorption correction using spherical harmonics
- Frame scaling
;
_oxdiff_exptl_absorpt_empirical_full_max 1.494
_oxdiff_exptl_absorpt_empirical_full_min 0.541

loop_
_space_group_symop_operation_xyz
'x, y, z'
'-x, -y, -z'

loop_
_atom_site_label
_atom_site_type_symbol
_atom_site_fract_x
_atom_site_fract_y
_atom_site_fract_z
_atom_site_U_iso_or_equiv
_atom_site_adp_type
_atom_site_occupancy
_atom_site_site_symmetry_order
_atom_site_calc_flag
_atom_site_refinement_flags_posn
_atom_site_refinement_flags_adp
_atom_site_refinement_flags_occupancy
_atom_site_disorder_assembly
_atom_site_disorder_group
Co1 Co 1.03547(9) 0.73993(7) 0.07334(7) 0.0319(3) Uani 1 1 d D . . . .
Co2 Co 0.37980(9) 0.78878(7) 0.49889(7) 0.0308(3) Uani 1 1 d . . . . .
O6 O 0.3188(4) 0.9104(3) 0.3612(3) 0.0425(11) Uani 1 1 d D . . . .
O1 O 1.0550(4) 0.8191(3) 0.1427(3) 0.0381(7) Uani 1 1 d D . . . .
H1A H 1.035(3) 0.800(3) 0.1981(11) 0.057 Uiso 1 1 d D U . . .
H1B H 1.1302(8) 0.807(4) 0.1245(19) 0.057 Uiso 1 1 d D U . . .
O4 O 0.2741(4) 0.9052(3) 0.5145(3) 0.0380(6) Uani 1 1 d D . . . .
H4A H 0.282(4) 0.919(3) 0.4580(9) 0.057 Uiso 1 1 d D U . . .
H4B H 0.2036(19) 0.903(4) 0.540(3) 0.057 Uiso 1 1 d D U . . .
O5 O 0.2751(4) 0.7857(4) 0.7434(3) 0.0540(13) Uani 1 1 d . . . . .
O3 O 1.2436(4) 0.7764(3) 0.0572(3) 0.0431(10) Uani 1 1 d D . . . .
O2 O 0.7457(4) 0.7861(4) 0.2341(3) 0.0525(13) Uani 1 1 d . . . . .
N4 N 1.0216(5) 0.6635(4) 0.0003(4) 0.0374(6) Uani 1 1 d . . . . .
N1 N 0.8912(5) 0.7935(4) 0.1263(4) 0.0386(6) Uani 1 1 d . . . . .
N6 N 0.4902(5) 0.8459(4) 0.4790(4) 0.0382(5) Uani 1 1 d . . . . .
N7 N 0.3961(5) 0.7701(4) 0.3827(4) 0.0379(5) Uani 1 1 d . . . . .
N2 N 1.0177(5) 0.8361(4) -0.0018(4) 0.0380(6) Uani 1 1 d . . . . .
N3 N 1.1863(5) 0.6792(4) 0.0148(4) 0.0390(5) Uani 1 1 d . . . . .
O8 O 0.0657(5) 0.9434(4) 0.5964(4) 0.0766(14) Uani 1 1 d . . . . .
N5 N 0.3675(5) 0.8026(4) 0.6096(4) 0.0382(5) Uani 1 1 d . . . . .
O7 O 1.0079(5) 0.8189(4) 0.3067(4) 0.0834(16) Uani 1 1 d D . . . .
N8 N 0.4842(5) 0.6760(4) 0.4769(4) 0.0377(5) Uani 1 1 d . . . . .
C52 C 0.3766(6) 0.8330(5) 0.3328(5) 0.0379(8) Uani 1 1 d . . . . .
C61 C 0.5003(6) 0.6328(5) 0.4041(4) 0.0349(10) Uani 1 1 d . . . . .
C41 C 0.1678(6) 0.6964(5) 0.6751(5) 0.0365(11) Uani 1 1 d . . . . .
C36 C 0.2433(6) 0.7343(4) 0.6296(4) 0.0343(10) Uani 1 1 d . . . . .
C35 C 0.2960(6) 0.7755(5) 0.6679(5) 0.0379(11) Uani 1 1 d . . . . .
C44 C 0.4971(6) 0.8671(5) 0.5515(5) 0.0384(11) Uani 1 1 d . . . . .
C27 C 1.1122(6) 0.5972(5) -0.0403(4) 0.0351(11) Uani 1 1 d . . . . .
C60 C 0.4470(6) 0.6810(5) 0.3545(5) 0.0377(10) Uani 1 1 d . . . . .
C11 C 1.0861(6) 0.8520(5) -0.0684(5) 0.0386(14) Uani 1 1 d . . . . .
H11 H 1.156175 0.812989 -0.087615 0.046 Uiso 1 1 calc R U . . .
C1 C 0.8411(6) 0.7570(5) 0.1927(5) 0.0382(13) Uani 1 1 d . . . . .
C31 C 1.1133(6) 0.5294(5) -0.0882(4) 0.0355(11) Uani 1 1 d . . . . .
C2 C 0.9175(6) 0.6792(5) 0.2105(4) 0.0377(13) Uani 1 1 d . . . . .
C9 C 0.8454(6) 0.8706(5) 0.0959(5) 0.0395(13) Uani 1 1 d . . . . .
C43 C 0.4285(6) 0.8471(5) 0.6245(5) 0.0389(11) Uani 1 1 d . . . . .
C65 C 0.5630(6) 0.5433(5) 0.3829(4) 0.0348(11) Uani 1 1 d . . . . .
C48 C 0.5681(6) 0.9087(5) 0.5542(5) 0.0389(11) Uani 1 1 d . . . . .
C34 C 1.2924(6) 0.5300(5) -0.0602(5) 0.0421(14) Uani 1 1 d . . . . .
H34 H 1.353627 0.528576 -0.050914 0.051 Uiso 1 1 calc R U . . .
C14 C 0.8843(6) 0.9675(5) -0.0161(5) 0.0398(14) Uani 1 1 d . . . . .
C10 C 0.9174(6) 0.8919(5) 0.0240(4) 0.0350(12) Uani 1 1 d . . . . .
C7 C 0.8891(6) 0.6279(5) 0.2770(5) 0.0399(14) Uani 1 1 d . . . . .
C13 C 0.9604(6) 0.9810(5) -0.0867(4) 0.0381(13) Uani 1 1 d . . . . .
H13 H 0.942165 1.030013 -0.116652 0.046 Uiso 1 1 calc R U . . .
C37 C 0.2748(6) 0.7344(5) 0.5433(5) 0.0375(5) Uani 1 1 d . . . . .
C26 C 1.2035(6) 0.6013(5) -0.0300(5) 0.0380(11) Uani 1 1 d . . . . .
C38 C 0.2307(6) 0.6971(5) 0.5022(5) 0.0380(11) Uani 1 1 d . . . . .
H38 H 0.250063 0.697571 0.444312 0.046 Uiso 1 1 calc R U . . .
C19 C 1.3733(6) 0.6745(5) -0.0490(5) 0.0413(8) Uani 1 1 d . . . . .
C46 C 0.6250(6) 0.9039(5) 0.4079(5) 0.0465(13) Uani 1 1 d . . . . .
H46 H 0.668972 0.914916 0.356727 0.056 Uiso 1 1 calc R U . . .
C64 C 0.6160(6) 0.5042(5) 0.4357(4) 0.0381(12) Uani 1 1 d . . . . .
H64 H 0.660656 0.444893 0.423350 0.046 Uiso 1 1 calc R U . . .
C40 C 0.1275(6) 0.6587(5) 0.6294(5) 0.0389(12) Uani 1 1 d . . . . .
H40 H 0.077333 0.631961 0.657461 0.047 Uiso 1 1 calc R U . . .
C28 C 0.9350(6) 0.6659(5) -0.0105(5) 0.0396(13) Uani 1 1 d . . . . .
H28 H 0.871833 0.711824 0.017767 0.048 Uiso 1 1 calc R U . . .
C63 C 0.6050(6) 0.5488(5) 0.5032(5) 0.0392(13) Uani 1 1 d . . . . .
H63 H 0.643368 0.522058 0.537268 0.047 Uiso 1 1 calc R U . . .
C12 C 1.0580(6) 0.9252(5) -0.1116(5) 0.0434(15) Uani 1 1 d . . . . .
H12 H 1.109184 0.934912 -0.159117 0.052 Uiso 1 1 calc R U . . .
C62 C 0.5371(6) 0.6341(5) 0.5226(5) 0.0371(12) Uani 1 1 d . . . . .
H62 H 0.528113 0.664132 0.571771 0.044 Uiso 1 1 calc R U . . .
C45 C 0.5517(6) 0.8643(5) 0.4106(5) 0.0394(12) Uani 1 1 d . . . . .
H45 H 0.546291 0.850206 0.360387 0.047 Uiso 1 1 calc R U . . .
C30 C 1.0220(6) 0.5335(5) -0.0991(5) 0.0403(13) Uani 1 1 d . . . . .
H30 H 1.021051 0.488523 -0.131759 0.048 Uiso 1 1 calc R U . . .
C39 C 0.1572(6) 0.6587(5) 0.5464(5) 0.0415(13) Uani 1 1 d . . . . .
H39 H 0.127633 0.632152 0.518010 0.050 Uiso 1 1 calc R U . . .
C53 C 0.4296(6) 0.8178(5) 0.2402(5) 0.0370(8) Uani 1 1 d . . . . .
C24 C 1.3936(7) 0.6875(5) -0.1316(5) 0.0472(15) Uani 1 1 d . . . . .
H24 H 1.337379 0.713196 -0.150570 0.057 Uiso 1 1 calc R U . . .
C5 C 1.0730(6) 0.5421(5) 0.2373(5) 0.0471(16) Uani 1 1 d . . . . .
H5 H 1.126663 0.495299 0.246808 0.057 Uiso 1 1 calc R U . . .
C68 C 0.4438(6) 0.6368(5) 0.2885(5) 0.0436(14) Uani 1 1 d . . . . .
H68 H 0.403554 0.666522 0.256586 0.052 Uiso 1 1 calc R U . . .
C18 C 1.2626(6) 0.7101(5) 0.0116(5) 0.0419(7) Uani 1 1 d . . . . .
C47 C 0.6327(6) 0.9262(5) 0.4788(5) 0.0451(14) Uani 1 1 d . . . . .
H47 H 0.681656 0.953586 0.477619 0.054 Uiso 1 1 calc R U . . .
C67 C 0.5025(7) 0.5465(5) 0.2710(5) 0.0470(14) Uani 1 1 d . . . . .
H67 H 0.499988 0.515984 0.226802 0.056 Uiso 1 1 calc R U . . .
C29 C 0.9334(6) 0.6026(5) -0.0625(4) 0.0401(13) Uani 1 1 d . . . . .
H29 H 0.871041 0.608097 -0.071874 0.048 Uiso 1 1 calc R U . . .
C54 C 0.3697(6) 0.8394(5) 0.1900(5) 0.0432(15) Uani 1 1 d . . . . .
C17 C 0.7426(6) 0.9278(5) 0.1260(5) 0.0453(16) Uani 1 1 d . . . . .
H17 H 0.692406 0.915839 0.172756 0.054 Uiso 1 1 calc R U . . .
C32 C 1.2093(6) 0.4584(5) -0.1208(5) 0.0416(14) Uani 1 1 d . . . . .
H32 H 1.214055 0.410892 -0.153714 0.050 Uiso 1 1 calc R U . . .
C4 C 1.0982(6) 0.5925(5) 0.1715(5) 0.0404(14) Uani 1 1 d . . . . .
H4 H 1.168862 0.579339 0.136245 0.049 Uiso 1 1 calc R U . . .
C3 C 1.0216(6) 0.6609(5) 0.1576(4) 0.0377(6) Uani 1 1 d . . . . .
C51 C 0.4309(6) 0.8701(5) 0.6994(5) 0.0473(13) Uani 1 1 d . . . . .
H51 H 0.385807 0.857564 0.749133 0.057 Uiso 1 1 calc R U . . .
C66 C 0.5615(6) 0.5018(5) 0.3132(5) 0.0432(13) Uani 1 1 d . . . . .
H66 H 0.602532 0.441996 0.296616 0.052 Uiso 1 1 calc R U . . .
C8 C 0.7788(6) 0.6460(6) 0.3355(5) 0.055(2) Uani 1 1 d . . . . .
H8A H 0.749048 0.707142 0.358269 0.083 Uiso 1 1 calc R U . . .
H8B H 0.778819 0.607494 0.380167 0.083 Uiso 1 1 calc R U . . .
H8C H 0.736834 0.635111 0.306158 0.083 Uiso 1 1 calc R U . . .
C33 C 1.2945(7) 0.4593(5) -0.1045(5) 0.0485(15) Uani 1 1 d . . . . .
H33 H 1.357062 0.410301 -0.123911 0.058 Uiso 1 1 calc R U . . .
C20 C 1.4535(6) 0.6384(5) -0.0188(5) 0.0461(15) Uani 1 1 d . . . . .
C49 C 0.5673(6) 0.9305(5) 0.6326(5) 0.0474(15) Uani 1 1 d . . . . .
H49 H 0.614084 0.958039 0.636703 0.057 Uiso 1 1 calc R U . . .
C42 C 0.1333(7) 0.6929(6) 0.7665(5) 0.053(2) Uani 1 1 d . . . . .
H42A H 0.194013 0.662263 0.781831 0.079 Uiso 1 1 calc R U . . .
H42B H 0.083135 0.661512 0.784038 0.079 Uiso 1 1 calc R U . . .
H42C H 0.100121 0.752481 0.793314 0.079 Uiso 1 1 calc R U . . .
C58 C 0.5376(6) 0.7906(5) 0.2058(5) 0.0459(16) Uani 1 1 d . . . . .
H58 H 0.577668 0.777017 0.240431 0.055 Uiso 1 1 calc R U . . .
C55 C 0.4233(7) 0.8296(6) 0.1053(5) 0.0533(19) Uani 1 1 d . . . . .
H55 H 0.384854 0.841793 0.069409 0.064 Uiso 1 1 calc R U . . .
C16 C 0.7145(7) 1.0038(6) 0.0857(5) 0.057(2) Uani 1 1 d . . . . .
H16 H 0.645165 1.043787 0.108149 0.068 Uiso 1 1 calc R U . . .
C6 C 0.9704(6) 0.5601(5) 0.2884(5) 0.0447(16) Uani 1 1 d . . . . .
H6 H 0.954854 0.525022 0.332705 0.054 Uiso 1 1 calc R U . . .
C50 C 0.5008(6) 0.9123(5) 0.7009(5) 0.0484(13) Uani 1 1 d . . . . .
H50 H 0.500934 0.928619 0.752532 0.058 Uiso 1 1 calc R U . . .
C25 C 1.4321(7) 0.6200(6) 0.0690(5) 0.0553(19) Uani 1 1 d . . . . .
H25A H 1.379886 0.672015 0.104344 0.083 Uiso 1 1 calc R U . . .
H25B H 1.496746 0.605016 0.080718 0.083 Uiso 1 1 calc R U . . .
H25C H 1.405493 0.570976 0.079736 0.083 Uiso 1 1 calc R U . . .
C15 C 0.7803(6) 1.0228(5) 0.0175(5) 0.0496(18) Uani 1 1 d . . . . .
H15 H 0.756123 1.073912 -0.008193 0.059 Uiso 1 1 calc R U . . .
C22 C 1.5742(7) 0.6268(6) -0.1574(5) 0.0560(19) Uani 1 1 d . . . . .
H22 H 1.644473 0.609870 -0.194401 0.067 Uiso 1 1 calc R U . . .
C23 C 1.4962(7) 0.6630(6) -0.1866(6) 0.0551(19) Uani 1 1 d . . . . .
H23 H 1.510956 0.671518 -0.243260 0.066 Uiso 1 1 calc R U . . .
C21 C 1.5555(7) 0.6138(6) -0.0770(5) 0.0533(18) Uani 1 1 d . . . . .
H21 H 1.612893 0.587341 -0.059398 0.064 Uiso 1 1 calc R U . . .
C57 C 0.5874(7) 0.7831(5) 0.1220(5) 0.0490(17) Uani 1 1 d . . . . .
H57 H 0.661523 0.764159 0.098915 0.059 Uiso 1 1 calc R U . . .
C56 C 0.5301(7) 0.8029(6) 0.0727(5) 0.0521(18) Uani 1 1 d . . . . .
H56 H 0.564391 0.798113 0.014861 0.062 Uiso 1 1 calc R U . . .
C72 C 0.8992(8) 0.8511(7) 0.3541(5) 0.086(2) Uani 1 1 d D . . . .
H72A H 0.859178 0.830811 0.327812 0.104 Uiso 1 1 calc R U . . .
H72B H 0.872626 0.915838 0.360628 0.104 Uiso 1 1 calc R U . . .
C59 C 0.2539(7) 0.8667(7) 0.2233(5) 0.072(3) Uani 1 1 d . . . . .
H59A H 0.232814 0.815519 0.240828 0.107 Uiso 1 1 calc R U . . .
H59B H 0.226279 0.892468 0.180731 0.107 Uiso 1 1 calc R U . . .
H59C H 0.226077 0.909956 0.270457 0.107 Uiso 1 1 calc R U . . .
C73 C 0.0310(8) 0.9484(7) 0.6841(6) 0.0775(18) Uani 1 1 d . . . . .
H73A H -0.000548 1.010056 0.707625 0.093 Uiso 1 1 calc R U . . .
H73B H 0.089575 0.918063 0.702955 0.093 Uiso 1 1 calc R U . . .
C74 C -0.0505(8) 0.9026(7) 0.7084(7) 0.0790(17) Uani 1 1 d . . . . .
H74A H -0.018811 0.840621 0.717162 0.095 Uiso 1 1 calc R U . . .
H74B H -0.108941 0.932026 0.759416 0.095 Uiso 1 1 calc R U . . .
C76 C 0.0073(9) 0.9059(8) 0.5658(7) 0.0903(19) Uani 1 1 d . . . . .
H76A H 0.049062 0.844772 0.542810 0.108 Uiso 1 1 calc R U . . .
H76B H -0.012410 0.939970 0.522178 0.108 Uiso 1 1 calc R U . . .
C69 C 1.0657(8) 0.7591(8) 0.3489(6) 0.099(3) Uani 1 1 d D . . . .
H69A H 1.106919 0.786050 0.367703 0.118 Uiso 1 1 calc R U . . .
H69B H 1.113947 0.705571 0.312555 0.118 Uiso 1 1 calc R U . . .
C75 C -0.0879(9) 0.9091(8) 0.6376(7) 0.088(2) Uani 1 1 d . . . . .
H75A H -0.111294 0.859529 0.632648 0.106 Uiso 1 1 calc R U . . .
H75B H -0.145767 0.964709 0.643239 0.106 Uiso 1 1 calc R U . . .
C71 C 0.8904(9) 0.8138(7) 0.4366(6) 0.0911(17) Uani 1 1 d D U . . .
H71A H 0.885798 0.857699 0.476805 0.109 Uiso 1 1 calc R U . . .
H71B H 0.827387 0.796442 0.458284 0.109 Uiso 1 1 calc R U . . .
C70 C 0.9852(8) 0.7372(8) 0.4217(6) 0.0915(18) Uani 1 1 d D U . . .
H70A H 0.974322 0.683321 0.408400 0.110 Uiso 1 1 calc R U . . .
H70B H 1.006979 0.729384 0.470183 0.110 Uiso 1 1 calc R U . . .

loop_
_atom_site_aniso_label
_atom_site_aniso_U_11
_atom_site_aniso_U_22
_atom_site_aniso_U_33
_atom_site_aniso_U_23
_atom_site_aniso_U_13
_atom_site_aniso_U_12
Co1 0.0380(7) 0.0255(6) 0.0325(6) 0.0055(5) -0.0107(5) -0.0133(5)
Co2 0.0359(6) 0.0231(6) 0.0316(6) 0.0042(4) -0.0092(4) -0.0109(5)
O6 0.057(2) 0.0278(9) 0.0402(11) 0.0058(8) -0.0160(14) -0.0132(10)
O1 0.0470(16) 0.0304(11) 0.0400(11) 0.0064(9) -0.0169(10) -0.0159(10)
O4 0.0418(10) 0.0292(9) 0.0417(12) 0.0049(7) -0.0125(11) -0.0131(8)
O5 0.060(3) 0.070(3) 0.0404(7) 0.0062(8) -0.0130(6) -0.038(3)
O3 0.0459(15) 0.0326(15) 0.0514(18) 0.0014(14) -0.0136(12) -0.0179(12)
O2 0.0480(8) 0.054(3) 0.046(2) 0.0173(16) -0.0119(9) -0.0124(9)
N4 0.0472(8) 0.0319(9) 0.0351(11) 0.0067(10) -0.0119(7) -0.0192(6)
N1 0.0471(7) 0.0343(10) 0.0369(10) 0.0042(6) -0.0153(6) -0.0168(6)
N6 0.0415(10) 0.0286(11) 0.0423(7) 0.0046(8) -0.0120(7) -0.0125(9)
N7 0.0451(13) 0.0274(8) 0.0404(6) 0.0063(5) -0.0120(6) -0.0151(7)
N2 0.0479(8) 0.0315(9) 0.0394(11) 0.0050(9) -0.0167(7) -0.0186(7)
N3 0.0473(7) 0.0296(8) 0.0419(10) 0.0061(7) -0.0137(6) -0.0180(5)
O8 0.066(2) 0.071(4) 0.076(2) 0.003(2) -0.0113(18) -0.017(2)
N5 0.0407(10) 0.0304(12) 0.0405(6) 0.0040(5) -0.0114(5) -0.0116(9)
O7 0.088(2) 0.082(3) 0.082(2) 0.004(2) -0.0341(15) -0.027(2)
N8 0.0418(9) 0.0287(8) 0.0383(8) 0.0063(6) -0.0084(6) -0.0130(7)
C52 0.0474(16) 0.0268(10) 0.0408(8) 0.0062(7) -0.0139(7) -0.0166(10)
C61 0.038(2) 0.0274(8) 0.0361(10) 0.0081(7) -0.0050(12) -0.0165(10)
C41 0.0375(18) 0.028(2) 0.0402(9) 0.0065(10) -0.0117(8) -0.009(2)
C36 0.0348(16) 0.023(2) 0.0396(7) 0.0052(8) -0.0111(7) -0.0052(18)
C35 0.0398(17) 0.031(3) 0.0404(7) 0.0050(8) -0.0119(6) -0.011(2)
C44 0.0405(16) 0.029(3) 0.0427(8) 0.0036(8) -0.0119(7) -0.0110(19)
C27 0.0470(8) 0.0286(12) 0.032(2) 0.0104(14) -0.0098(8) -0.0206(7)
C60 0.045(2) 0.0272(8) 0.0387(10) 0.0069(6) -0.0096(13) -0.0156(8)
C11 0.0484(10) 0.032(2) 0.0399(16) 0.0055(15) -0.0165(10) -0.0188(10)
C1 0.0470(8) 0.0341(17) 0.0363(16) 0.0036(15) -0.0152(8) -0.0170(9)
C31 0.0463(10) 0.0303(12) 0.031(2) 0.0093(14) -0.0074(10) -0.0219(8)
C2 0.0468(8) 0.0337(18) 0.0355(17) 0.0035(15) -0.0147(8) -0.0173(8)
C9 0.0485(9) 0.0346(14) 0.0379(17) 0.0046(14) -0.0161(9) -0.0167(9)
C43 0.0411(17) 0.031(2) 0.0421(7) 0.0035(8) -0.0120(7) -0.0117(19)
C65 0.038(2) 0.0272(8) 0.0340(12) 0.0089(8) -0.0025(14) -0.0166(10)
C48 0.0408(17) 0.029(3) 0.0444(9) 0.0033(10) -0.0126(9) -0.011(2)
C34 0.0478(9) 0.0305(12) 0.049(3) 0.0037(16) -0.0130(12) -0.0183(8)
C14 0.0505(10) 0.0341(16) 0.0372(18) 0.0043(14) -0.0167(10) -0.0164(10)
C10 0.0479(8) 0.0310(14) 0.0338(16) 0.0011(12) -0.0184(8) -0.0187(8)
C7 0.0476(10) 0.036(2) 0.0374(18) 0.0055(17) -0.0142(11) -0.0172(11)
C13 0.0511(12) 0.031(2) 0.0359(18) 0.0023(15) -0.0169(11) -0.0172(10)
C37 0.0413(9) 0.0294(11) 0.0398(7) 0.0060(8) -0.0118(7) -0.0125(9)
C26 0.0471(8) 0.0293(10) 0.039(2) 0.0071(13) -0.0117(8) -0.0191(6)
C38 0.042(2) 0.030(3) 0.0400(9) 0.0063(11) -0.0121(10) -0.013(2)
C19 0.0477(8) 0.028(2) 0.0495(12) 0.0036(11) -0.0135(8) -0.0187(9)
C46 0.053(2) 0.047(3) 0.0445(9) 0.0057(12) -0.0133(10) -0.027(2)
C64 0.042(2) 0.0297(11) 0.0359(14) 0.0080(9) -0.0049(15) -0.0138(11)
C40 0.042(2) 0.033(3) 0.0406(10) 0.0076(13) -0.0126(11) -0.014(2)
C28 0.0475(9) 0.0361(17) 0.037(2) 0.0046(18) -0.0123(10) -0.0195(9)
C63 0.043(2) 0.0307(12) 0.0371(15) 0.0070(10) -0.0067(17) -0.0115(12)
C12 0.0517(12) 0.035(2) 0.042(2) 0.0078(16) -0.0143(12) -0.0158(11)
C62 0.039(2) 0.0301(12) 0.0370(12) 0.0072(9) -0.0061(14) -0.0131(13)
C45 0.0433(18) 0.031(3) 0.0427(8) 0.0049(10) -0.0120(7) -0.015(2)
C30 0.0473(11) 0.0366(16) 0.038(3) 0.0041(18) -0.0095(12) -0.0215(10)
C39 0.047(2) 0.038(3) 0.0408(10) 0.0081(13) -0.0133(11) -0.020(2)
C53 0.0482(13) 0.0252(17) 0.0408(8) 0.0060(8) -0.0138(7) -0.0189(12)
C24 0.0473(10) 0.045(4) 0.0500(12) 0.0067(15) -0.0135(8) -0.0207(17)
C5 0.0482(10) 0.044(2) 0.045(2) 0.014(2) -0.0125(12) -0.0151(13)
C68 0.058(3) 0.0277(11) 0.0444(16) 0.0053(9) -0.018(2) -0.0143(12)
C18 0.0476(8) 0.0309(13) 0.0485(13) 0.0038(11) -0.0140(8) -0.0183(8)
C47 0.050(2) 0.043(3) 0.0450(9) 0.0045(12) -0.0132(10) -0.023(3)
C67 0.064(3) 0.0281(11) 0.0466(18) 0.0044(10) -0.020(2) -0.0126(13)
C29 0.0472(10) 0.0378(17) 0.037(2) 0.0037(17) -0.0107(12) -0.0208(10)
C54 0.0492(13) 0.041(4) 0.0412(8) 0.0059(14) -0.0145(8) -0.0188(16)
C17 0.0501(9) 0.0413(19) 0.041(2) 0.0087(16) -0.0143(10) -0.0132(10)
C32 0.0474(11) 0.0330(13) 0.044(3) 0.0034(17) -0.0096(12) -0.0204(9)
C4 0.0475(9) 0.0351(19) 0.038(2) 0.0059(17) -0.0130(10) -0.0155(11)
C3 0.0470(8) 0.0314(11) 0.0368(10) 0.0035(10) -0.0140(7) -0.0169(7)
C51 0.052(2) 0.050(3) 0.0426(7) 0.0035(9) -0.0130(8) -0.026(2)
C66 0.056(3) 0.0283(11) 0.0415(15) 0.0061(9) -0.0131(17) -0.0137(12)
C8 0.0487(11) 0.053(4) 0.053(3) 0.021(2) -0.0101(15) -0.0135(13)
C33 0.0490(11) 0.0352(13) 0.061(3) -0.0039(18) -0.0155(14) -0.0169(10)
C20 0.0478(8) 0.039(4) 0.0496(13) 0.0037(16) -0.0135(9) -0.0170(13)
C49 0.052(2) 0.049(4) 0.0448(9) 0.0035(11) -0.0137(10) -0.025(3)
C42 0.063(4) 0.066(5) 0.0408(9) 0.0115(12) -0.0155(10) -0.039(4)
C58 0.0482(13) 0.048(4) 0.0413(10) 0.0064(15) -0.0135(7) -0.0195(13)
C55 0.0499(14) 0.068(5) 0.0411(8) 0.0063(15) -0.0145(8) -0.021(2)
C16 0.0542(13) 0.049(2) 0.051(2) 0.0178(19) -0.0094(14) -0.0083(13)
C6 0.0481(10) 0.042(2) 0.042(2) 0.011(2) -0.0131(12) -0.0160(13)
C50 0.053(2) 0.051(3) 0.0444(9) 0.0035(12) -0.0138(9) -0.026(2)
C25 0.0489(15) 0.057(5) 0.0504(14) 0.007(2) -0.0126(11) -0.011(3)
C15 0.0526(11) 0.043(2) 0.045(2) 0.0118(17) -0.0131(12) -0.0117(11)
C22 0.0475(10) 0.066(5) 0.0511(14) 0.008(2) -0.0133(10) -0.0194(18)
C23 0.0474(11) 0.064(5) 0.0511(14) 0.0093(17) -0.0133(9) -0.0206(18)
C21 0.0479(8) 0.057(5) 0.0507(14) 0.006(2) -0.0131(10) -0.0167(14)
C57 0.0489(14) 0.057(5) 0.0412(10) 0.0066(16) -0.0135(7) -0.0213(18)
C56 0.0499(14) 0.064(5) 0.0416(11) 0.0063(16) -0.0142(8) -0.021(2)
C72 0.0884(19) 0.085(4) 0.085(2) 0.007(2) -0.0331(15) -0.026(2)
C59 0.0495(13) 0.120(8) 0.0409(16) 0.006(3) -0.0149(9) -0.0238(17)
C73 0.069(3) 0.072(4) 0.076(2) 0.003(2) -0.0112(19) -0.019(3)
C74 0.071(3) 0.075(5) 0.076(2) 0.002(3) -0.0105(18) -0.022(3)
C76 0.082(3) 0.105(5) 0.077(2) 0.003(2) -0.0118(18) -0.040(3)
C69 0.0886(18) 0.109(4) 0.093(3) 0.021(3) -0.0334(15) -0.0255(17)
C75 0.078(3) 0.101(6) 0.078(2) 0.008(3) -0.0138(19) -0.036(3)
C71 0.0897(19) 0.094(2) 0.0870(19) 0.0113(15) -0.0331(13) -0.0263(14)
C70 0.0898(19) 0.094(2) 0.088(2) 0.0119(15) -0.0332(13) -0.0261(13)

loop_
_atom_type_symbol
_atom_type_description
_atom_type_scat_dispersion_real
_atom_type_scat_dispersion_imag
_atom_type_scat_source
C C 0.0181 0.0091 'International Tables Vol C Tables 4.2.6.8 and 6.1.1.4'
H H 0.0000 0.0000 'International Tables Vol C Tables 4.2.6.8 and 6.1.1.4'
Co Co -2.3653 3.6143 'International Tables Vol C Tables 4.2.6.8 and 6.1.1.4'
N N 0.0311 0.0180 'International Tables Vol C Tables 4.2.6.8 and 6.1.1.4'
O O 0.0492 0.0322 'International Tables Vol C Tables 4.2.6.8 and 6.1.1.4'

loop_
_exptl_crystal_face_index_h
_exptl_crystal_face_index_k
_exptl_crystal_face_index_l
_exptl_crystal_face_perp_dist
1 0 1 0.0444
-1 0 -1 0.0444
2 5 4 0.0528
-2 -5 -4 0.0528
-1 -5 0 0.0614
1 5 0 0.0614
-3 2 5 0.0808
3 -2 -5 0.0808
0 -5 -2 0.0533
0 5 2 0.0533
1 -5 2 0.0491
-1 5 -2 0.0491
4 0 5 0.0461
-4 0 -5 0.0461
5 4 3 0.0633
-5 -4 -3 0.0633
-5 0 -2 0.0633
5 0 2 0.0633
1 1 5 0.0671

loop_
_geom_angle_atom_site_label_1
_geom_angle_atom_site_label_2
_geom_angle_atom_site_label_3
_geom_angle
_geom_angle_site_symmetry_1
_geom_angle_site_symmetry_3
_geom_angle_publ_flag
O1 Co1 N2 87.7(2) . . ?
O1 Co1 N3 94.8(2) . . ?
N4 Co1 O1 177.0(2) . . ?
N4 Co1 N2 90.4(2) . . ?
N4 Co1 N3 83.1(3) . . ?
N1 Co1 O1 87.9(2) . . ?
N1 Co1 N4 94.2(3) . . ?
N1 Co1 N2 83.6(3) . . ?
N1 Co1 N3 177.3(3) . . ?
N1 Co1 C3 84.3(3) . . ?
N3 Co1 N2 96.9(2) . . ?
C3 Co1 O1 91.0(3) . . ?
C3 Co1 N4 91.4(3) . . ?
C3 Co1 N2 167.8(3) . . ?
C3 Co1 N3 95.3(3) . . ?
O4 Co2 N6 89.2(2) . . ?
O4 Co2 N7 93.5(2) . . ?
N7 Co2 N6 97.4(2) . . ?
N5 Co2 O4 88.5(2) . . ?
N5 Co2 N6 82.8(3) . . ?
N5 Co2 N7 178.0(3) . . ?
N5 Co2 N8 94.8(3) . . ?
N5 Co2 C37 84.1(3) . . ?
N8 Co2 O4 176.6(2) . . ?
N8 Co2 N6 90.5(2) . . ?
N8 Co2 N7 83.2(3) . . ?
N8 Co2 C37 89.0(3) . . ?
C37 Co2 O4 92.1(3) . . ?
C37 Co2 N6 166.8(3) . . ?
C37 Co2 N7 95.7(3) . . ?
Co1 O1 H1A 107(3) . . ?
Co1 O1 H1B 106(3) . . ?
H1A O1 H1B 105.9(6) . . ?
Co2 O4 H4A 102(3) . . ?
Co2 O4 H4B 111(4) . . ?
H4A O4 H4B 105.9(6) . . ?
C27 N4 Co1 113.9(5) . . ?
C28 N4 Co1 127.2(5) . . ?
C28 N4 C27 118.7(6) . . ?
C1 N1 Co1 118.4(5) . . ?
C1 N1 C9 125.7(7) . . ?
C9 N1 Co1 115.8(5) . . ?
C44 N6 Co2 110.9(5) . . ?
C45 N6 Co2 130.8(5) . . ?
C45 N6 C44 118.4(7) . . ?
C52 N7 Co2 125.8(5) . . ?
C52 N7 C60 122.8(6) . . ?
C60 N7 Co2 110.7(5) . . ?
C11 N2 Co1 130.7(5) . . ?
C11 N2 C10 118.3(6) . . ?
C10 N2 Co1 111.0(5) . . ?
C26 N3 Co1 110.7(5) . . ?
C18 N3 Co1 125.3(5) . . ?
C18 N3 C26 123.7(6) . . ?
C73 O8 C76 111.7(8) . . ?
C35 N5 Co2 118.3(5) . . ?
C35 N5 C43 125.6(6) . . ?
C43 N5 Co2 116.0(5) . . ?
C72 O7 C69 111.7(7) . . ?
C61 N8 Co2 113.2(5) . . ?
C62 N8 Co2 128.9(5) . . ?
C62 N8 C61 117.8(6) . . ?
O6 C52 N7 121.1(7) . . ?
O6 C52 C53 116.3(6) . . ?
N7 C52 C53 122.3(6) . . ?
N8 C61 C60 116.4(6) . . ?
N8 C61 C65 121.6(7) . . ?
C60 C61 C65 121.9(7) . . ?
C36 C41 C42 123.9(7) . . ?
C40 C41 C36 116.0(7) . . ?
C40 C41 C42 120.1(7) . . ?
C41 C36 C35 123.3(7) . . ?
C37 C36 C41 121.8(7) . . ?
C37 C36 C35 115.0(6) . . ?
O5 C35 N5 124.9(7) . . ?
O5 C35 C36 124.6(7) . . ?
N5 C35 C36 110.5(6) . . ?
N6 C44 C43 116.9(7) . . ?
N6 C44 C48 121.8(7) . . ?
C43 C44 C48 121.2(7) . . ?
N4 C27 C31 121.3(7) . . ?
N4 C27 C26 115.9(6) . . ?
C31 C27 C26 122.8(7) . . ?
C61 C60 N7 113.1(7) . . ?
C68 C60 N7 127.9(7) . . ?
C68 C60 C61 118.9(7) . . ?
N2 C11 H11 119.1 . . ?
N2 C11 C12 121.8(7) . . ?
C12 C11 H11 119.1 . . ?
O2 C1 N1 125.2(7) . . ?
O2 C1 C2 124.8(7) . . ?
N1 C1 C2 110.0(7) . . ?
C27 C31 C32 117.1(7) . . ?
C30 C31 C27 118.9(7) . . ?
C30 C31 C32 124.0(7) . . ?
C7 C2 C1 123.3(7) . . ?
C3 C2 C1 114.8(6) . . ?
C3 C2 C7 121.9(7) . . ?
N1 C9 C10 113.1(7) . . ?
N1 C9 C17 128.9(7) . . ?
C17 C9 C10 117.9(7) . . ?
N5 C43 C44 113.2(7) . . ?
C51 C43 N5 128.2(7) . . ?
C51 C43 C44 118.6(7) . . ?
C61 C65 C66 116.9(7) . . ?
C64 C65 C61 116.0(7) . . ?
C64 C65 C66 127.0(7) . . ?
C44 C48 C49 117.7(7) . . ?
C47 C48 C44 117.1(7) . . ?
C47 C48 C49 125.2(7) . . ?
C26 C34 H34 119.5 . . ?
C26 C34 C33 120.9(8) . . ?
C33 C34 H34 119.5 . . ?
C13 C14 C10 116.4(7) . . ?
C15 C14 C10 118.2(7) . . ?
C15 C14 C13 125.4(7) . . ?
N2 C10 C9 116.2(7) . . ?
N2 C10 C14 122.7(7) . . ?
C14 C10 C9 121.1(7) . . ?
C2 C7 C8 123.6(7) . . ?
C6 C7 C2 116.4(7) . . ?
C6 C7 C8 120.0(7) . . ?
C14 C13 H13 120.0 . . ?
C12 C13 C14 120.1(7) . . ?
C12 C13 H13 120.0 . . ?
C36 C37 Co2 112.1(5) . . ?
C38 C37 Co2 128.8(6) . . ?
C38 C37 C36 119.1(7) . . ?
N3 C26 C27 113.4(6) . . ?
C34 C26 N3 129.3(7) . . ?
C34 C26 C27 117.2(7) . . ?
C37 C38 H38 120.2 . . ?
C37 C38 C39 119.5(7) . . ?
C39 C38 H38 120.2 . . ?
C24 C19 C18 119.6(7) . . ?
C20 C19 C24 121.5(7) . . ?
C20 C19 C18 118.5(7) . . ?
C45 C46 H46 120.3 . . ?
C47 C46 H46 120.3 . . ?
C47 C46 C45 119.4(8) . . ?
C65 C64 H64 119.3 . . ?
C63 C64 C65 121.4(7) . . ?
C63 C64 H64 119.3 . . ?
C41 C40 H40 118.7 . . ?
C39 C40 C41 122.6(7) . . ?
C39 C40 H40 118.7 . . ?
N4 C28 H28 119.0 . . ?
N4 C28 C29 122.1(7) . . ?
C29 C28 H28 119.0 . . ?
C64 C63 H63 120.4 . . ?
C64 C63 C62 119.2(8) . . ?
C62 C63 H63 120.4 . . ?
C11 C12 H12 119.6 . . ?
C13 C12 C11 120.7(8) . . ?
C13 C12 H12 119.6 . . ?
N8 C62 C63 123.6(7) . . ?
N8 C62 H62 118.2 . . ?
C63 C62 H62 118.2 . . ?
N6 C45 C46 123.3(8) . . ?
N6 C45 H45 118.3 . . ?
C46 C45 H45 118.3 . . ?
C31 C30 H30 120.4 . . ?
C29 C30 C31 119.3(7) . . ?
C29 C30 H30 120.4 . . ?
C38 C39 H39 119.5 . . ?
C40 C39 C38 120.9(8) . . ?
C40 C39 H39 119.5 . . ?
C54 C53 C52 120.0(7) . . ?
C58 C53 C52 119.6(7) . . ?
C58 C53 C54 120.1(7) . . ?
C19 C24 H24 119.9 . . ?
C19 C24 C23 120.2(8) . . ?
C23 C24 H24 119.9 . . ?
C4 C5 H5 119.9 . . ?
C6 C5 H5 119.9 . . ?
C6 C5 C4 120.2(8) . . ?
C60 C68 H68 121.1 . . ?
C60 C68 C67 117.8(7) . . ?
C67 C68 H68 121.1 . . ?
O3 C18 N3 120.7(7) . . ?
O3 C18 C19 114.8(6) . . ?
N3 C18 C19 124.3(7) . . ?
C48 C47 H47 120.0 . . ?
C46 C47 C48 119.9(8) . . ?
C46 C47 H47 120.0 . . ?
C68 C67 H67 118.2 . . ?
C66 C67 C68 123.6(8) . . ?
C66 C67 H67 118.2 . . ?
C28 C29 H29 120.3 . . ?
C30 C29 C28 119.4(8) . . ?
C30 C29 H29 120.3 . . ?
C53 C54 C59 122.5(7) . . ?
C55 C54 C53 117.2(7) . . ?
C55 C54 C59 120.2(8) . . ?
C9 C17 H17 120.6 . . ?
C9 C17 C16 118.8(8) . . ?
C16 C17 H17 120.6 . . ?
C31 C32 H32 120.2 . . ?
C33 C32 C31 119.5(7) . . ?
C33 C32 H32 120.2 . . ?
C5 C4 H4 119.8 . . ?
C3 C4 C5 120.5(7) . . ?
C3 C4 H4 119.8 . . ?
C2 C3 Co1 112.5(5) . . ?
C4 C3 Co1 128.6(6) . . ?
C4 C3 C2 118.9(7) . . ?
C43 C51 H51 120.3 . . ?
C43 C51 C50 119.3(8) . . ?
C50 C51 H51 120.3 . . ?
C65 C66 H66 119.8 . . ?
C67 C66 C65 120.4(7) . . ?
C67 C66 H66 119.8 . . ?
C7 C8 H8A 109.5 . . ?
C7 C8 H8B 109.5 . . ?
C7 C8 H8C 109.5 . . ?
H8A C8 H8B 109.5 . . ?
H8A C8 H8C 109.5 . . ?
H8B C8 H8C 109.5 . . ?
C34 C33 H33 119.0 . . ?
C32 C33 C34 122.0(8) . . ?
C32 C33 H33 119.0 . . ?
C19 C20 C25 121.6(7) . . ?
C19 C20 C21 116.2(8) . . ?
C21 C20 C25 122.0(8) . . ?
C48 C49 H49 119.9 . . ?
C50 C49 C48 120.2(8) . . ?
C50 C49 H49 119.9 . . ?
C41 C42 H42A 109.5 . . ?
C41 C42 H42B 109.5 . . ?
C41 C42 H42C 109.5 . . ?
H42A C42 H42B 109.5 . . ?
H42A C42 H42C 109.5 . . ?
H42B C42 H42C 109.5 . . ?
C53 C58 H58 119.6 . . ?
C57 C58 C53 120.8(8) . . ?
C57 C58 H58 119.6 . . ?
C54 C55 H55 119.2 . . ?
C56 C55 C54 121.5(8) . . ?
C56 C55 H55 119.2 . . ?
C17 C16 H16 118.2 . . ?
C15 C16 C17 123.6(8) . . ?
C15 C16 H16 118.2 . . ?
C7 C6 H6 119.0 . . ?
C5 C6 C7 122.0(7) . . ?
C5 C6 H6 119.0 . . ?
C51 C50 H50 118.5 . . ?
C49 C50 C51 123.0(8) . . ?
C49 C50 H50 118.5 . . ?
C20 C25 H25A 109.5 . . ?
C20 C25 H25B 109.5 . . ?
C20 C25 H25C 109.5 . . ?
H25A C25 H25B 109.5 . . ?
H25A C25 H25C 109.5 . . ?
H25B C25 H25C 109.5 . . ?
C14 C15 H15 119.9 . . ?
C16 C15 C14 120.3(8) . . ?
C16 C15 H15 119.9 . . ?
C23 C22 H22 118.9 . . ?
C23 C22 C21 122.2(8) . . ?
C21 C22 H22 118.9 . . ?
C24 C23 H23 120.9 . . ?
C22 C23 C24 118.3(9) . . ?
C22 C23 H23 120.9 . . ?
C20 C21 H21 119.1 . . ?
C22 C21 C20 121.7(9) . . ?
C22 C21 H21 119.1 . . ?
C58 C57 H57 120.3 . . ?
C56 C57 C58 119.5(8) . . ?
C56 C57 H57 120.3 . . ?
C55 C56 H56 119.6 . . ?
C57 C56 C55 120.8(8) . . ?
C57 C56 H56 119.6 . . ?
O7 C72 H72A 110.8 . . ?
O7 C72 H72B 110.8 . . ?
O7 C72 C71 104.8(8) . . ?
H72A C72 H72B 108.9 . . ?
C71 C72 H72A 110.8 . . ?
C71 C72 H72B 110.8 . . ?
C54 C59 H59A 109.5 . . ?
C54 C59 H59B 109.5 . . ?
C54 C59 H59C 109.5 . . ?
H59A C59 H59B 109.5 . . ?
H59A C59 H59C 109.5 . . ?
H59B C59 H59C 109.5 . . ?
O8 C73 H73A 111.0 . . ?
O8 C73 H73B 111.0 . . ?
O8 C73 C74 104.0(9) . . ?
H73A C73 H73B 109.0 . . ?
C74 C73 H73A 111.0 . . ?
C74 C73 H73B 111.0 . . ?
C73 C74 H74A 110.7 . . ?
C73 C74 H74B 110.7 . . ?
H74A C74 H74B 108.8 . . ?
C75 C74 C73 105.0(9) . . ?
C75 C74 H74A 110.7 . . ?
C75 C74 H74B 110.7 . . ?
O8 C76 H76A 110.5 . . ?
O8 C76 H76B 110.5 . . ?
O8 C76 C75 106.0(9) . . ?
H76A C76 H76B 108.7 . . ?
C75 C76 H76A 110.5 . . ?
C75 C76 H76B 110.5 . . ?
O7 C69 H69A 110.6 . . ?
O7 C69 H69B 110.6 . . ?
O7 C69 C70 105.9(8) . . ?
H69A C69 H69B 108.7 . . ?
C70 C69 H69A 110.6 . . ?
C70 C69 H69B 110.6 . . ?
C74 C75 H75A 111.2 . . ?
C74 C75 H75B 111.2 . . ?
C76 C75 C74 102.6(10) . . ?
C76 C75 H75A 111.2 . . ?
C76 C75 H75B 111.2 . . ?
H75A C75 H75B 109.2 . . ?
C72 C71 H71A 110.5 . . ?
C72 C71 H71B 110.5 . . ?
H71A C71 H71B 108.7 . . ?
C70 C71 C72 106.1(9) . . ?
C70 C71 H71A 110.5 . . ?
C70 C71 H71B 110.5 . . ?
C69 C70 H70A 111.1 . . ?
C69 C70 H70B 111.1 . . ?
C71 C70 C69 103.5(9) . . ?
C71 C70 H70A 111.1 . . ?
C71 C70 H70B 111.1 . . ?
H70A C70 H70B 109.0 . . ?

loop_
_geom_bond_atom_site_label_1
_geom_bond_atom_site_label_2
_geom_bond_distance
_geom_bond_site_symmetry_2
_geom_bond_publ_flag
Co1 O1 1.950(5) . ?
Co1 N4 1.918(6) . ?
Co1 N1 1.873(6) . ?
Co1 N2 2.009(6) . ?
Co1 N3 1.976(6) . ?
Co1 C3 1.916(7) . ?
Co2 O4 1.960(5) . ?
Co2 N6 2.029(6) . ?
Co2 N7 1.980(6) . ?
Co2 N5 1.891(6) . ?
Co2 N8 1.902(6) . ?
Co2 C37 1.928(7) . ?
O6 C52 1.262(8) . ?
O1 H1A 0.975(2) . ?
O1 H1B 0.975(2) . ?
O4 H4A 0.975(2) . ?
O4 H4B 0.975(2) . ?
O5 C35 1.250(9) . ?
O3 C18 1.259(8) . ?
O2 C1 1.250(9) . ?
N4 C27 1.365(9) . ?
N4 C28 1.322(9) . ?
N1 C1 1.365(9) . ?
N1 C9 1.392(9) . ?
N6 C44 1.369(9) . ?
N6 C45 1.310(9) . ?
N7 C52 1.341(9) . ?
N7 C60 1.406(9) . ?
N2 C11 1.322(9) . ?
N2 C10 1.360(9) . ?
N3 C26 1.418(9) . ?
N3 C18 1.343(9) . ?
O8 C73 1.431(12) . ?
O8 C76 1.434(13) . ?
N5 C35 1.355(9) . ?
N5 C43 1.405(10) . ?
O7 C72 1.424(8) . ?
O7 C69 1.424(8) . ?
N8 C61 1.383(9) . ?
N8 C62 1.315(9) . ?
C52 C53 1.516(10) . ?
C61 C60 1.405(10) . ?
C61 C65 1.421(10) . ?
C41 C36 1.418(10) . ?
C41 C40 1.398(10) . ?
C41 C42 1.500(10) . ?
C36 C35 1.486(11) . ?
C36 C37 1.413(10) . ?
C44 C43 1.420(10) . ?
C44 C48 1.421(10) . ?
C27 C31 1.402(10) . ?
C27 C26 1.420(11) . ?
C60 C68 1.403(11) . ?
C11 H11 0.9500 . ?
C11 C12 1.404(10) . ?
C1 C2 1.486(11) . ?
C31 C30 1.383(11) . ?
C31 C32 1.427(10) . ?
C2 C7 1.425(10) . ?
C2 C3 1.406(10) . ?
C9 C10 1.441(10) . ?
C9 C17 1.394(11) . ?
C43 C51 1.389(11) . ?
C65 C64 1.403(10) . ?
C65 C66 1.423(11) . ?
C48 C47 1.406(11) . ?
C48 C49 1.422(11) . ?
C34 H34 0.9500 . ?
C34 C26 1.369(10) . ?
C34 C33 1.396(10) . ?
C14 C10 1.418(10) . ?
C14 C13 1.405(10) . ?
C14 C15 1.400(11) . ?
C7 C8 1.505(11) . ?
C7 C6 1.390(11) . ?
C13 H13 0.9500 . ?
C13 C12 1.331(10) . ?
C37 C38 1.378(10) . ?
C38 H38 0.9500 . ?
C38 C39 1.397(10) . ?
C19 C24 1.389(11) . ?
C19 C18 1.511(11) . ?
C19 C20 1.388(11) . ?
C46 H46 0.9500 . ?
C46 C45 1.401(11) . ?
C46 C47 1.353(11) . ?
C64 H64 0.9500 . ?
C64 C63 1.340(10) . ?
C40 H40 0.9500 . ?
C40 C39 1.359(10) . ?
C28 H28 0.9500 . ?
C28 C29 1.409(10) . ?
C63 H63 0.9500 . ?
C63 C62 1.383(10) . ?
C12 H12 0.9500 . ?
C62 H62 0.9500 . ?
C45 H45 0.9500 . ?
C30 H30 0.9500 . ?
C30 C29 1.361(10) . ?
C39 H39 0.9500 . ?
C53 C54 1.398(11) . ?
C53 C58 1.386(11) . ?
C24 H24 0.9500 . ?
C24 C23 1.393(11) . ?
C5 H5 0.9500 . ?
C5 C4 1.397(10) . ?
C5 C6 1.381(11) . ?
C68 H68 0.9500 . ?
C68 C67 1.415(10) . ?
C47 H47 0.9500 . ?
C67 H67 0.9500 . ?
C67 C66 1.338(11) . ?
C29 H29 0.9500 . ?
C54 C55 1.397(11) . ?
C54 C59 1.486(12) . ?
C17 H17 0.9500 . ?
C17 C16 1.408(11) . ?
C32 H32 0.9500 . ?
C32 C33 1.366(11) . ?
C4 H4 0.9500 . ?
C4 C3 1.371(10) . ?
C51 H51 0.9500 . ?
C51 C50 1.407(11) . ?
C66 H66 0.9500 . ?
C8 H8A 0.9800 . ?
C8 H8B 0.9800 . ?
C8 H8C 0.9800 . ?
C33 H33 0.9500 . ?
C20 C25 1.493(11) . ?
C20 C21 1.406(11) . ?
C49 H49 0.9500 . ?
C49 C50 1.340(11) . ?
C42 H42A 0.9800 . ?
C42 H42B 0.9800 . ?
C42 H42C 0.9800 . ?
C58 H58 0.9500 . ?
C58 C57 1.376(11) . ?
C55 H55 0.9500 . ?
C55 C56 1.369(11) . ?
C16 H16 0.9500 . ?
C16 C15 1.340(11) . ?
C6 H6 0.9500 . ?
C50 H50 0.9500 . ?
C25 H25A 0.9800 . ?
C25 H25B 0.9800 . ?
C25 H25C 0.9800 . ?
C15 H15 0.9500 . ?
C22 H22 0.9500 . ?
C22 C23 1.352(12) . ?
C22 C21 1.354(12) . ?
C23 H23 0.9500 . ?
C21 H21 0.9500 . ?
C57 H57 0.9500 . ?
C57 C56 1.355(11) . ?
C56 H56 0.9500 . ?
C72 H72A 0.9900 . ?
C72 H72B 0.9900 . ?
C72 C71 1.5197(11) . ?
C59 H59A 0.9800 . ?
C59 H59B 0.9800 . ?
C59 H59C 0.9800 . ?
C73 H73A 0.9900 . ?
C73 H73B 0.9900 . ?
C73 C74 1.530(14) . ?
C74 H74A 0.9900 . ?
C74 H74B 0.9900 . ?
C74 C75 1.500(15) . ?
C76 H76A 0.9900 . ?
C76 H76B 0.9900 . ?
C76 C75 1.494(14) . ?
C69 H69A 0.9900 . ?
C69 H69B 0.9900 . ?
C69 C70 1.5196(11) . ?
C75 H75A 0.9900 . ?
C75 H75B 0.9900 . ?
C71 H71A 0.9900 . ?
C71 H71B 0.9900 . ?
C71 C70 1.469(14) . ?
C70 H70A 0.9900 . ?
C70 H70B 0.9900 . ?

loop_
_geom_torsion_atom_site_label_1
_geom_torsion_atom_site_label_2
_geom_torsion_atom_site_label_3
_geom_torsion_atom_site_label_4
_geom_torsion
_geom_torsion_site_symmetry_1
_geom_torsion_site_symmetry_2
_geom_torsion_site_symmetry_3
_geom_torsion_site_symmetry_4
_geom_torsion_publ_flag
Co1 N4 C27 C31 172.0(5) . . . . ?
Co1 N4 C27 C26 -7.3(8) . . . . ?
Co1 N4 C28 C29 -176.0(5) . . . . ?
Co1 N1 C1 O2 179.5(6) . . . . ?
Co1 N1 C1 C2 1.5(8) . . . . ?
Co1 N1 C9 C10 4.4(8) . . . . ?
Co1 N1 C9 C17 -174.8(7) . . . . ?
Co1 N2 C11 C12 -178.3(5) . . . . ?
Co1 N2 C10 C9 -1.8(8) . . . . ?
Co1 N2 C10 C14 177.5(6) . . . . ?
Co1 N3 C26 C27 15.7(7) . . . . ?
Co1 N3 C26 C34 -160.9(7) . . . . ?
Co1 N3 C18 O3 10.9(11) . . . . ?
Co1 N3 C18 C19 -164.5(6) . . . . ?
Co2 N6 C44 C43 -0.5(8) . . . . ?
Co2 N6 C44 C48 -179.4(6) . . . . ?
Co2 N6 C45 C46 -179.5(6) . . . . ?
Co2 N7 C52 O6 -20.0(10) . . . . ?
Co2 N7 C52 C53 154.4(5) . . . . ?
Co2 N7 C60 C61 -17.9(7) . . . . ?
Co2 N7 C60 C68 157.5(7) . . . . ?
Co2 N5 C35 O5 -175.2(6) . . . . ?
Co2 N5 C35 C36 3.0(8) . . . . ?
Co2 N5 C43 C44 -5.5(8) . . . . ?
Co2 N5 C43 C51 176.5(7) . . . . ?
Co2 N8 C61 C60 6.6(8) . . . . ?
Co2 N8 C61 C65 -170.3(5) . . . . ?
Co2 N8 C62 C63 174.1(5) . . . . ?
Co2 C37 C38 C39 178.1(6) . . . . ?
O6 C52 C53 C54 -57.3(9) . . . . ?
O6 C52 C53 C58 116.3(8) . . . . ?
O1 Co1 N1 C1 -93.5(5) . . . . ?
O1 Co1 N1 C9 83.6(5) . . . . ?
O4 Co2 N5 C35 89.9(5) . . . . ?
O4 Co2 N5 C43 -85.2(5) . . . . ?
O2 C1 C2 C7 1.0(12) . . . . ?
O2 C1 C2 C3 -177.4(7) . . . . ?
N4 Co1 N1 C1 88.7(5) . . . . ?
N4 Co1 N1 C9 -94.2(5) . . . . ?
N4 C27 C31 C30 4.8(10) . . . . ?
N4 C27 C31 C32 -173.4(6) . . . . ?
N4 C27 C26 N3 -6.0(9) . . . . ?
N4 C27 C26 C34 171.1(6) . . . . ?
N4 C28 C29 C30 4.2(11) . . . . ?
N1 C1 C2 C7 179.0(7) . . . . ?
N1 C1 C2 C3 0.6(9) . . . . ?
N1 C9 C10 N2 -1.5(9) . . . . ?
N1 C9 C10 C14 179.2(6) . . . . ?
N1 C9 C17 C16 178.3(8) . . . . ?
N6 Co2 N5 C35 179.2(6) . . . . ?
N6 Co2 N5 C43 4.2(5) . . . . ?
N6 C44 C43 N5 3.8(10) . . . . ?
N6 C44 C43 C51 -178.0(7) . . . . ?
N6 C44 C48 C47 -1.0(11) . . . . ?
N6 C44 C48 C49 178.2(7) . . . . ?
N7 C52 C53 C54 128.1(8) . . . . ?
N7 C52 C53 C58 -58.3(10) . . . . ?
N7 C60 C68 C67 179.4(7) . . . . ?
N2 Co1 N1 C1 178.6(6) . . . . ?
N2 Co1 N1 C9 -4.3(5) . . . . ?
N2 C11 C12 C13 -0.3(12) . . . . ?
O8 C73 C74 C75 -23.5(11) . . . . ?
O8 C76 C75 C74 -29.5(12) . . . . ?
N5 C43 C51 C50 177.8(7) . . . . ?
O7 C72 C71 C70 -21.6(12) . . . . ?
O7 C69 C70 C71 -25.0(13) . . . . ?
N8 Co2 N5 C35 -90.9(6) . . . . ?
N8 Co2 N5 C43 94.1(5) . . . . ?
N8 C61 C60 N7 8.0(9) . . . . ?
N8 C61 C60 C68 -167.9(7) . . . . ?
N8 C61 C65 C64 -6.3(10) . . . . ?
N8 C61 C65 C66 170.6(6) . . . . ?
C52 N7 C60 C61 153.1(7) . . . . ?
C52 N7 C60 C68 -31.5(12) . . . . ?
C52 C53 C54 C55 175.6(7) . . . . ?
C52 C53 C54 C59 -8.1(11) . . . . ?
C52 C53 C58 C57 -174.7(7) . . . . ?
C61 N8 C62 C63 -2.1(10) . . . . ?
C61 C60 C68 C67 -5.4(11) . . . . ?
C61 C65 C64 C63 1.8(10) . . . . ?
C61 C65 C66 C67 -0.3(11) . . . . ?
C41 C36 C35 O5 -4.6(12) . . . . ?
C41 C36 C35 N5 177.3(7) . . . . ?
C41 C36 C37 Co2 -179.1(5) . . . . ?
C41 C36 C37 C38 0.3(11) . . . . ?
C41 C40 C39 C38 0.0(12) . . . . ?
C36 C41 C40 C39 -0.8(11) . . . . ?
C36 C37 C38 C39 -1.1(11) . . . . ?
C35 N5 C43 C44 179.8(7) . . . . ?
C35 N5 C43 C51 1.8(12) . . . . ?
C35 C36 C37 Co2 0.2(8) . . . . ?
C35 C36 C37 C38 179.6(6) . . . . ?
C44 N6 C45 C46 0.7(11) . . . . ?
C44 C43 C51 C50 -0.1(12) . . . . ?
C44 C48 C47 C46 0.4(11) . . . . ?
C44 C48 C49 C50 -0.4(12) . . . . ?
C27 N4 C28 C29 -0.1(10) . . . . ?
C27 C31 C30 C29 -0.7(11) . . . . ?
C27 C31 C32 C33 0.1(10) . . . . ?
C60 N7 C52 O6 170.4(7) . . . . ?
C60 N7 C52 C53 -15.3(11) . . . . ?
C60 C61 C65 C64 176.9(7) . . . . ?
C60 C61 C65 C66 -6.1(10) . . . . ?
C60 C68 C67 C66 -0.9(12) . . . . ?
C11 N2 C10 C9 178.7(6) . . . . ?
C11 N2 C10 C14 -2.0(10) . . . . ?
C1 N1 C9 C10 -178.8(7) . . . . ?
C1 N1 C9 C17 2.0(13) . . . . ?
C1 C2 C7 C8 1.0(12) . . . . ?
C1 C2 C7 C6 -176.5(7) . . . . ?
C1 C2 C3 Co1 -2.3(8) . . . . ?
C1 C2 C3 C4 177.2(7) . . . . ?
C31 C27 C26 N3 174.8(6) . . . . ?
C31 C27 C26 C34 -8.2(11) . . . . ?
C31 C30 C29 C28 -3.6(11) . . . . ?
C31 C32 C33 C34 -3.5(12) . . . . ?
C2 C7 C6 C5 -1.1(12) . . . . ?
C9 N1 C1 O2 2.7(12) . . . . ?
C9 N1 C1 C2 -175.3(6) . . . . ?
C9 C17 C16 C15 2.9(14) . . . . ?
C43 N5 C35 O5 -0.6(12) . . . . ?
C43 N5 C35 C36 177.5(6) . . . . ?
C43 C44 C48 C47 -179.9(7) . . . . ?
C43 C44 C48 C49 -0.7(11) . . . . ?
C43 C51 C50 C49 -1.0(13) . . . . ?
C65 C61 C60 N7 -175.2(6) . . . . ?
C65 C61 C60 C68 9.0(11) . . . . ?
C65 C64 C63 C62 2.3(11) . . . . ?
C48 C44 C43 N5 -177.3(6) . . . . ?
C48 C44 C43 C51 0.9(11) . . . . ?
C48 C49 C50 C51 1.3(13) . . . . ?
C14 C13 C12 C11 0.5(12) . . . . ?
C10 N2 C11 C12 1.1(11) . . . . ?
C10 C9 C17 C16 -0.8(11) . . . . ?
C10 C14 C13 C12 -1.3(11) . . . . ?
C10 C14 C15 C16 0.0(12) . . . . ?
C7 C2 C3 Co1 179.3(6) . . . . ?
C7 C2 C3 C4 -1.2(11) . . . . ?
C13 C14 C10 N2 2.1(11) . . . . ?
C13 C14 C10 C9 -178.6(7) . . . . ?
C13 C14 C15 C16 -179.4(8) . . . . ?
C37 Co2 N5 C35 -2.4(6) . . . . ?
C37 Co2 N5 C43 -177.4(5) . . . . ?
C37 C36 C35 O5 176.1(7) . . . . ?
C37 C36 C35 N5 -2.0(9) . . . . ?
C37 C38 C39 C40 1.0(11) . . . . ?
C26 N3 C18 O3 -175.0(7) . . . . ?
C26 N3 C18 C19 9.6(12) . . . . ?
C26 C27 C31 C30 -176.0(7) . . . . ?
C26 C27 C31 C32 5.8(10) . . . . ?
C26 C34 C33 C32 1.1(12) . . . . ?
C19 C24 C23 C22 -0.1(12) . . . . ?
C19 C20 C21 C22 1.6(12) . . . . ?
C64 C65 C66 C67 176.3(7) . . . . ?
C64 C63 C62 N8 -2.3(11) . . . . ?
C40 C41 C36 C35 -178.6(6) . . . . ?
C40 C41 C36 C37 0.6(10) . . . . ?
C28 N4 C27 C31 -4.4(10) . . . . ?
C28 N4 C27 C26 176.4(6) . . . . ?
C62 N8 C61 C60 -176.6(6) . . . . ?
C62 N8 C61 C65 6.5(10) . . . . ?
C45 N6 C44 C43 179.4(7) . . . . ?
C45 N6 C44 C48 0.4(11) . . . . ?
C45 C46 C47 C48 0.7(12) . . . . ?
C30 C31 C32 C33 -178.0(7) . . . . ?
C53 C54 C55 C56 -2.2(12) . . . . ?
C53 C58 C57 C56 0.3(12) . . . . ?
C24 C19 C18 O3 -106.2(8) . . . . ?
C24 C19 C18 N3 69.5(10) . . . . ?
C24 C19 C20 C25 -176.8(7) . . . . ?
C24 C19 C20 C21 -1.7(11) . . . . ?
C5 C4 C3 Co1 179.3(6) . . . . ?
C5 C4 C3 C2 -0.1(11) . . . . ?
C68 C67 C66 C65 3.7(12) . . . . ?
C18 N3 C26 C27 -159.1(7) . . . . ?
C18 N3 C26 C34 24.3(12) . . . . ?
C18 C19 C24 C23 173.4(7) . . . . ?
C18 C19 C20 C25 10.7(11) . . . . ?
C18 C19 C20 C21 -174.2(7) . . . . ?
C47 C48 C49 C50 178.7(8) . . . . ?
C47 C46 C45 N6 -1.3(12) . . . . ?
C54 C53 C58 C57 -1.1(11) . . . . ?
C54 C55 C56 C57 1.5(13) . . . . ?
C17 C9 C10 N2 177.8(7) . . . . ?
C17 C9 C10 C14 -1.5(11) . . . . ?
C17 C16 C15 C14 -2.4(14) . . . . ?
C32 C31 C30 C29 177.4(7) . . . . ?
C4 C5 C6 C7 -0.1(12) . . . . ?
C3 Co1 N1 C1 -2.3(6) . . . . ?
C3 Co1 N1 C9 174.8(6) . . . . ?
C3 C2 C7 C8 179.3(7) . . . . ?
C3 C2 C7 C6 1.8(11) . . . . ?
C66 C65 C64 C63 -174.8(7) . . . . ?
C8 C7 C6 C5 -178.7(8) . . . . ?
C33 C34 C26 N3 -178.9(7) . . . . ?
C33 C34 C26 C27 4.6(11) . . . . ?
C20 C19 C24 C23 1.0(12) . . . . ?
C20 C19 C18 O3 66.5(9) . . . . ?
C20 C19 C18 N3 -117.8(9) . . . . ?
C49 C48 C47 C46 -178.7(8) . . . . ?
C42 C41 C36 C35 -0.6(11) . . . . ?
C42 C41 C36 C37 178.7(7) . . . . ?
C42 C41 C40 C39 -178.9(7) . . . . ?
C58 C53 C54 C55 2.0(11) . . . . ?
C58 C53 C54 C59 178.3(8) . . . . ?
C58 C57 C56 C55 -0.5(13) . . . . ?
C6 C5 C4 C3 0.7(12) . . . . ?
C25 C20 C21 C22 176.7(8) . . . . ?
C15 C14 C10 N2 -177.3(7) . . . . ?
C15 C14 C10 C9 2.0(11) . . . . ?
C15 C14 C13 C12 178.0(8) . . . . ?
C23 C22 C21 C20 -0.9(14) . . . . ?
C21 C22 C23 C24 0.1(14) . . . . ?
C72 O7 C69 C70 12.1(13) . . . . ?
C72 C71 C70 C69 28.3(13) . . . . ?
C59 C54 C55 C56 -178.6(9) . . . . ?
C73 O8 C76 C75 15.7(12) . . . . ?
C73 C74 C75 C76 32.4(12) . . . . ?
C76 O8 C73 C74 4.9(11) . . . . ?
C69 O7 C72 C71 5.5(12) . . . . ?

loop_
_exptl_oxdiff_crystal_face_indexfrac_h
_exptl_oxdiff_crystal_face_indexfrac_k
_exptl_oxdiff_crystal_face_indexfrac_l
_exptl_oxdiff_crystal_face_x
_exptl_oxdiff_crystal_face_y
_exptl_oxdiff_crystal_face_z
0.9998 0.0012 1.0009 -0.1189 -0.0271 -0.0211
-0.9998 -0.0012 -1.0009 0.1189 0.0271 0.0211
2.0073 5.0145 4.0143 -0.2808 -0.0606 0.5104
-2.0073 -5.0145 -4.0143 0.2808 0.0606 -0.5104
-1.0092 -5.0129 -0.0104 -0.0236 0.2197 -0.4238
1.0092 5.0129 0.0104 0.0236 -0.2197 0.4238
-3.0002 2.0019 5.0093 -0.1055 0.5259 0.5430
3.0002 -2.0019 -5.0093 0.1055 -0.5259 -0.5430
-0.0078 -5.0120 -2.0124 0.0429 0.0063 -0.5527
0.0078 5.0120 2.0124 -0.0429 -0.0063 0.5527
0.9903 -5.0105 1.9915 -0.2614 0.1655 -0.4661
-0.9903 5.0105 -1.9915 0.2614 -0.1655 0.4661
3.9985 0.0049 5.0047 -0.5375 -0.0464 -0.0487
-3.9985 -0.0049 -5.0047 0.5375 0.0464 0.0487
5.0071 4.0153 3.0111 -0.4064 -0.3642 0.2072
-5.0071 -4.0153 -3.0111 0.4064 0.3642 -0.2072
-5.0005 -0.0058 -2.0017 0.4092 0.3219 0.2134
5.0005 0.0058 2.0017 -0.4092 -0.3219 -0.2134
0.9993 1.0040 5.0070 -0.3500 0.1951 0.2187

loop_
_smtbx_masks_void_nr
_smtbx_masks_void_average_x
_smtbx_masks_void_average_y
_smtbx_masks_void_average_z
_smtbx_masks_void_volume
_smtbx_masks_void_count_electrons
_smtbx_masks_void_content
1 0.037 -0.537 -0.537 688.0 133.4 ?
2 0.217 -0.005 0.719 12.9 1.4 ?
3 0.783 0.005 0.281 12.9 1.4 ?
